data_7031085
loop_
_publ_author_name
'Plitt, Patrick'
'Pritzkow, Hans'
'Kramer, Roland'

_publ_section_title
;
 Biphenyl derived Schiff-base vanadium(V) complexes with pendant
 OH-groups--structure, characterization and hydrogen peroxide mediated
 sulfide oxygenation.
;
_journal_issue 15
_journal_name_full 'Dalton transactions (Cambridge, England : 2003)'
_journal_page_first 2314
_journal_page_last 2320
_journal_paper_doi 10.1039/B403600J
_journal_year 2004
_chemical_formula_moiety 'C19 H15 N2 O4 V, 0.5( C2 H6 O)'
_chemical_formula_sum 'C20 H18 N2 O4.5 V'
_chemical_formula_weight 409.30
_chemical_name_systematic
;
?
;
_space_group_IT_number 14
_symmetry_cell_setting monoclinic
_symmetry_space_group_name_Hall '-P 2ybc'
_symmetry_space_group_name_H-M 'P 1 21/c 1'
_atom_sites_solution_hydrogens difmap
_atom_sites_solution_primary direct
_atom_sites_solution_secondary difmap
_audit_creation_method SHELXL-97
_cell_angle_alpha 90.00
_cell_angle_beta 98.6870(10)
_cell_angle_gamma 90.00
_cell_formula_units_Z 4
_cell_length_a 15.3045(7)
_cell_length_b 8.8087(4)
_cell_length_c 13.3399(6)
_cell_measurement_temperature 103(2)
_cell_volume 1777.76(14)
_computing_cell_refinement 'Bruker SAINT'
_computing_data_collection 'Bruker SMART'
_computing_data_reduction 'Bruker SAINT'
_computing_molecular_graphics 'Bruker SHELXTL'
_computing_publication_material 'SHELXL-97 (Sheldrick, 1997)'
_computing_structure_refinement 'SHELXL-97 (Sheldrick, 1997)'
_computing_structure_solution 'SHELXS-97 (Sheldrick, 1990)'
_diffrn_ambient_temperature 103(2)
_diffrn_measured_fraction_theta_full 0.993
_diffrn_measured_fraction_theta_max 0.993
_diffrn_measurement_device_type 'CCD area detector'
_diffrn_measurement_method \w-scans
_diffrn_radiation_monochromator graphite
_diffrn_radiation_source 'fine-focus sealed tube'
_diffrn_radiation_type MoK\a
_diffrn_radiation_wavelength 0.71073
_diffrn_reflns_av_R_equivalents 0.0237
_diffrn_reflns_av_sigmaI/netI 0.0159
_diffrn_reflns_limit_h_max 22
_diffrn_reflns_limit_h_min -22
_diffrn_reflns_limit_k_max 13
_diffrn_reflns_limit_k_min 0
_diffrn_reflns_limit_l_max 19
_diffrn_reflns_limit_l_min 0
_diffrn_reflns_number 31681
_diffrn_reflns_theta_full 32.02
_diffrn_reflns_theta_max 32.02
_diffrn_reflns_theta_min 2.68
_exptl_absorpt_coefficient_mu 0.591
_exptl_absorpt_correction_T_max 1.0000
_exptl_absorpt_correction_T_min 0.8792
_exptl_absorpt_correction_type multi-scan
_exptl_absorpt_process_details SADABS
_exptl_crystal_colour brown
_exptl_crystal_density_diffrn 1.529
_exptl_crystal_density_method 'not measured'
_exptl_crystal_description block
_exptl_crystal_F_000 844
_exptl_crystal_size_max 0.40
_exptl_crystal_size_mid 0.35
_exptl_crystal_size_min 0.26
_refine_diff_density_max 0.610
_refine_diff_density_min -0.226
_refine_diff_density_rms 0.075
_refine_ls_extinction_method none
_refine_ls_goodness_of_fit_ref 1.075
_refine_ls_hydrogen_treatment refall
_refine_ls_matrix_type full
_refine_ls_number_parameters 325
_refine_ls_number_reflns 6133
_refine_ls_number_restraints 0
_refine_ls_restrained_S_all 1.075
_refine_ls_R_factor_all 0.0363
_refine_ls_R_factor_gt 0.0319
_refine_ls_shift/su_max 0.002
_refine_ls_shift/su_mean 0.000
_refine_ls_structure_factor_coef Fsqd
_refine_ls_weighting_details 'calc w=1/[\s^2^(Fo^2^)+(0.0491P)^2^+0.8266P] where P=(Fo^2^+2Fc^2^)/3'
_refine_ls_weighting_scheme calc
_refine_ls_wR_factor_gt 0.0865
_refine_ls_wR_factor_ref 0.0912
_reflns_number_gt 5571
_reflns_number_total 6133
_reflns_threshold_expression >2sigma(I)
_cod_data_source_file b403600j.txt
_cod_data_source_block plitt18
_cod_depositor_comments
;
The following automatic conversions were performed:

'_symmetry_cell_setting' value 'Monoclinic' changed to 'monoclinic'
according to
/usr/data/users/saulius/automatic-downloads/retrospective/RSC/lib/dictionaries/cif_core.dic
dictionary named 'cif_core.dic' version 2.4.2 from 2011-04-26.

Automatic conversion script
Id: cif_fix_values 2281 2013-09-26 08:29:07Z andrius 
;
_cod_original_sg_symbol_H-M P2(1)/c
_cod_original_formula_sum 'C20 H18 N2 O4.50 V'
_cod_database_code 7031085

loop_
_symmetry_equiv_pos_as_xyz
'x, y, z'
'-x, y+1/2, -z+1/2'
'-x, -y, -z'
'x, -y-1/2, z-1/2'

loop_
_atom_site_label
_atom_site_type_symbol
_atom_site_fract_x
_atom_site_fract_y
_atom_site_fract_z
_atom_site_U_iso_or_equiv
_atom_site_adp_type
_atom_site_occupancy
_atom_site_symmetry_multiplicity
_atom_site_calc_flag
_atom_site_refinement_flags
V1 V 0.051808(11) 0.763530(19) 0.406459(12) 0.01252(5) Uani 1 1 d .
O1 O 0.16905(5) 0.68959(10) 0.45284(6) 0.02074(16) Uani 1 1 d .
O2 O 0.01740(5) 0.65207(9) 0.31186(6) 0.01975(15) Uani 1 1 d .
O3 O 0.08102(5) 0.92584(9) 0.36310(6) 0.01788(14) Uani 1 1 d .
O4 O 0.30674(6) 0.83194(10) 0.40830(7) 0.02488(18) Uani 1 1 d .
O5 O 0.41504(13) 1.0843(2) 0.41293(15) 0.0254(3) Uani 0.50 1 d P
N1 N 0.02644(6) 0.69142(10) 0.55157(6) 0.01460(15) Uani 1 1 d .
N2 N -0.07401(6) 0.85217(10) 0.41854(7) 0.01545(16) Uani 1 1 d .
C1 C 0.08023(7) 0.62249(12) 0.62144(8) 0.01604(17) Uani 1 1 d .
C2 C 0.16814(7) 0.57022(12) 0.61280(8) 0.01660(18) Uani 1 1 d .
C3 C 0.20889(7) 0.60203(12) 0.52700(8) 0.01601(17) Uani 1 1 d .
C4 C 0.29332(7) 0.54163(13) 0.51951(8) 0.01808(18) Uani 1 1 d .
C5 C 0.33453(8) 0.45313(14) 0.60008(9) 0.0229(2) Uani 1 1 d .
C6 C 0.29497(9) 0.42269(15) 0.68575(9) 0.0253(2) Uani 1 1 d .
C7 C 0.21207(8) 0.48085(14) 0.69208(8) 0.0217(2) Uani 1 1 d .
C8 C 0.33724(7) 0.56168(13) 0.42809(8) 0.01832(19) Uani 1 1 d .
C9 C 0.34300(7) 0.70092(13) 0.37782(9) 0.01951(19) Uani 1 1 d .
C10 C 0.39017(8) 0.71244(15) 0.29631(10) 0.0234(2) Uani 1 1 d .
C11 C 0.43211(8) 0.58597(16) 0.26326(10) 0.0255(2) Uani 1 1 d .
C12 C 0.42559(8) 0.44688(15) 0.31027(10) 0.0256(2) Uani 1 1 d .
C13 C 0.37873(7) 0.43573(14) 0.39138(9) 0.0222(2) Uani 1 1 d .
C14 C -0.06199(7) 0.72194(13) 0.57838(8) 0.01685(18) Uani 1 1 d .
C15 C -0.11545(7) 0.81124(12) 0.49584(8) 0.01574(17) Uani 1 1 d .
C16 C -0.11604(7) 0.94224(13) 0.34406(9) 0.01977(19) Uani 1 1 d .
C17 C -0.20172(8) 0.99087(15) 0.34414(9) 0.0231(2) Uani 1 1 d .
C18 C -0.24577(8) 0.94561(16) 0.42347(9) 0.0249(2) Uani 1 1 d .
C19 C -0.20241(7) 0.85549(15) 0.50002(8) 0.0218(2) Uani 1 1 d .
C20 C 0.47810(10) 1.07719(16) 0.49215(11) 0.0313(3) Uani 1 1 d .
H4O H 0.2570(15) 0.807(3) 0.4235(16) 0.043(5) Uiso 1 1 d .
H5 H 0.3918(13) 0.417(2) 0.5972(14) 0.033(5) Uiso 1 1 d .
H6 H 0.3268(12) 0.359(2) 0.7410(13) 0.029(4) Uiso 1 1 d .
H7 H 0.1840(12) 0.464(2) 0.7501(14) 0.030(4) Uiso 1 1 d .
H8 H 0.0601(11) 0.600(2) 0.6833(13) 0.022(4) Uiso 1 1 d .
H10 H 0.3926(13) 0.809(2) 0.2632(15) 0.035(5) Uiso 1 1 d .
H11 H 0.4632(12) 0.596(2) 0.2078(13) 0.027(4) Uiso 1 1 d .
H12 H 0.4523(13) 0.361(2) 0.2845(14) 0.033(5) Uiso 1 1 d .
H13 H 0.3754(11) 0.342(2) 0.4229(13) 0.025(4) Uiso 1 1 d .
H14A H -0.0566(12) 0.7772(19) 0.6412(14) 0.022(4) Uiso 1 1 d .
H14B H -0.0910(11) 0.6238(19) 0.5897(12) 0.022(4) Uiso 1 1 d .
H16 H -0.0840(12) 0.969(2) 0.2926(13) 0.025(4) Uiso 1 1 d .
H17 H -0.2285(12) 1.053(2) 0.2899(13) 0.027(4) Uiso 1 1 d .
H18 H -0.3080(14) 0.974(2) 0.4248(16) 0.042(5) Uiso 1 1 d .
H19 H -0.2299(12) 0.824(2) 0.5555(13) 0.025(4) Uiso 1 1 d .
H5O H 0.391(2) 1.026(4) 0.420(3) 0.020(8) Uiso 0.50 1 d P
H20A H 0.4571(13) 1.109(2) 0.5578(16) 0.040(5) Uiso 1 1 d .
H20B H 0.5210(14) 1.153(2) 0.4747(15) 0.043(5) Uiso 1 1 d .

loop_
_atom_site_aniso_label
_atom_site_aniso_U_11
_atom_site_aniso_U_22
_atom_site_aniso_U_33
_atom_site_aniso_U_23
_atom_site_aniso_U_13
_atom_site_aniso_U_12
V1 0.01357(8) 0.01275(8) 0.01156(8) 0.00016(5) 0.00290(6) 0.00018(5)
O1 0.0162(3) 0.0269(4) 0.0197(4) 0.0086(3) 0.0049(3) 0.0046(3)
O2 0.0215(4) 0.0195(4) 0.0187(3) -0.0056(3) 0.0043(3) -0.0008(3)
O3 0.0183(3) 0.0156(3) 0.0203(4) 0.0025(3) 0.0047(3) -0.0008(3)
O4 0.0228(4) 0.0188(4) 0.0358(5) -0.0033(3) 0.0135(3) -0.0014(3)
O5 0.0254(8) 0.0196(8) 0.0295(9) 0.0018(7) -0.0014(7) -0.0048(7)
N1 0.0152(4) 0.0157(4) 0.0132(4) -0.0007(3) 0.0035(3) -0.0010(3)
N2 0.0155(4) 0.0161(4) 0.0149(4) -0.0007(3) 0.0031(3) 0.0007(3)
C1 0.0190(4) 0.0158(4) 0.0134(4) -0.0003(3) 0.0025(3) -0.0014(3)
C2 0.0182(4) 0.0170(4) 0.0143(4) 0.0001(3) 0.0014(3) 0.0007(3)
C3 0.0157(4) 0.0165(4) 0.0153(4) 0.0003(3) 0.0006(3) 0.0006(3)
C4 0.0155(4) 0.0191(5) 0.0189(4) -0.0017(4) 0.0003(3) 0.0012(3)
C5 0.0201(5) 0.0257(5) 0.0214(5) -0.0017(4) -0.0019(4) 0.0059(4)
C6 0.0274(5) 0.0277(6) 0.0188(5) 0.0020(4) -0.0026(4) 0.0078(4)
C7 0.0259(5) 0.0229(5) 0.0156(4) 0.0017(4) 0.0006(4) 0.0039(4)
C8 0.0134(4) 0.0205(5) 0.0207(5) -0.0034(4) 0.0012(3) 0.0003(3)
C9 0.0151(4) 0.0202(5) 0.0237(5) -0.0045(4) 0.0046(4) -0.0017(4)
C10 0.0194(5) 0.0252(5) 0.0272(5) -0.0028(4) 0.0083(4) -0.0035(4)
C11 0.0187(5) 0.0317(6) 0.0278(6) -0.0079(5) 0.0087(4) -0.0039(4)
C12 0.0184(5) 0.0274(6) 0.0319(6) -0.0092(5) 0.0068(4) 0.0011(4)
C13 0.0176(4) 0.0217(5) 0.0274(5) -0.0038(4) 0.0035(4) 0.0018(4)
C14 0.0163(4) 0.0210(5) 0.0140(4) -0.0001(3) 0.0046(3) -0.0006(3)
C15 0.0151(4) 0.0182(4) 0.0141(4) -0.0034(3) 0.0027(3) -0.0012(3)
C16 0.0189(4) 0.0211(5) 0.0194(5) 0.0026(4) 0.0032(4) 0.0034(4)
C17 0.0194(5) 0.0266(5) 0.0225(5) 0.0002(4) 0.0007(4) 0.0057(4)
C18 0.0163(4) 0.0352(6) 0.0229(5) -0.0049(4) 0.0023(4) 0.0045(4)
C19 0.0152(4) 0.0327(6) 0.0179(5) -0.0049(4) 0.0036(4) 0.0005(4)
C20 0.0343(7) 0.0281(6) 0.0322(6) 0.0049(5) 0.0070(5) 0.0054(5)

loop_
_atom_type_symbol
_atom_type_description
_atom_type_scat_dispersion_real
_atom_type_scat_dispersion_imag
_atom_type_scat_source
C C 0.0033 0.0016 'International Tables Vol C Tables 4.2.6.8 and 6.1.1.4'
H H 0.0000 0.0000 'International Tables Vol C Tables 4.2.6.8 and 6.1.1.4'
N N 0.0061 0.0033 'International Tables Vol C Tables 4.2.6.8 and 6.1.1.4'
O O 0.0106 0.0060 'International Tables Vol C Tables 4.2.6.8 and 6.1.1.4'
V V 0.3005 0.5294 'International Tables Vol C Tables 4.2.6.8 and 6.1.1.4'

loop_
_geom_angle_atom_site_label_1
_geom_angle_atom_site_label_2
_geom_angle_atom_site_label_3
_geom_angle
_geom_angle_site_symmetry_1
_geom_angle_site_symmetry_3
O2 V1 O3 109.21(4) . .
O2 V1 O1 102.88(4) . .
O3 V1 O1 96.82(4) . .
O2 V1 N2 95.21(4) . .
O3 V1 N2 90.28(4) . .
O1 V1 N2 157.08(4) . .
O2 V1 N1 116.39(4) . .
O3 V1 N1 133.01(4) . .
O1 V1 N1 84.01(3) . .
N2 V1 N1 75.32(3) . .
C3 O1 V1 137.59(7) . .
C9 O4 H4O 106.0(15) . .
C20 O5 H5O 102(3) . .
C1 N1 C14 114.63(8) . .
C1 N1 V1 127.59(7) . .
C14 N1 V1 117.78(7) . .
C15 N2 C16 119.65(9) . .
C15 N2 V1 120.26(7) . .
C16 N2 V1 119.92(7) . .
N1 C1 C2 126.16(9) . .
N1 C1 H8 118.1(10) . .
C2 C1 H8 115.7(10) . .
C7 C2 C3 120.10(10) . .
C7 C2 C1 117.67(9) . .
C3 C2 C1 122.19(9) . .
O1 C3 C2 120.66(9) . .
O1 C3 C4 119.17(9) . .
C2 C3 C4 120.17(9) . .
C5 C4 C3 117.78(10) . .
C5 C4 C8 119.24(10) . .
C3 C4 C8 122.90(10) . .
C6 C5 C4 122.31(11) . .
C6 C5 H5 119.3(11) . .
C4 C5 H5 118.3(11) . .
C7 C6 C5 119.58(11) . .
C7 C6 H6 121.0(10) . .
C5 C6 H6 119.4(10) . .
C6 C7 C2 120.04(11) . .
C6 C7 H7 121.4(11) . .
C2 C7 H7 118.5(11) . .
C13 C8 C9 117.31(10) . .
C13 C8 C4 118.44(10) . .
C9 C8 C4 124.21(10) . .
O4 C9 C10 116.77(11) . .
O4 C9 C8 122.41(10) . .
C10 C9 C8 120.75(10) . .
C11 C10 C9 120.42(12) . .
C11 C10 H10 120.8(12) . .
C9 C10 H10 118.8(12) . .
C12 C11 C10 119.76(11) . .
C12 C11 H11 120.9(11) . .
C10 C11 H11 119.3(11) . .
C11 C12 C13 119.71(11) . .
C11 C12 H12 118.4(12) . .
C13 C12 H12 121.9(12) . .
C12 C13 C8 122.02(12) . .
C12 C13 H13 119.1(11) . .
C8 C13 H13 118.9(11) . .
N1 C14 C15 109.73(8) . .
N1 C14 H14A 110.0(11) . .
C15 C14 H14A 110.0(10) . .
N1 C14 H14B 109.0(10) . .
C15 C14 H14B 111.3(10) . .
H14A C14 H14B 106.8(14) . .
N2 C15 C19 121.39(10) . .
N2 C15 C14 116.06(9) . .
C19 C15 C14 122.49(9) . .
N2 C16 C17 121.80(10) . .
N2 C16 H16 116.3(11) . .
C17 C16 H16 121.9(11) . .
C16 C17 C18 118.67(11) . .
C16 C17 H17 118.7(11) . .
C18 C17 H17 122.6(11) . .
C19 C18 C17 119.43(10) . .
C19 C18 H18 119.3(12) . .
C17 C18 H18 121.3(12) . .
C18 C19 C15 119.04(10) . .
C18 C19 H19 121.7(11) . .
C15 C19 H19 119.3(11) . .
O5 C20 C20 114.05(18) . 3_676
O5 C20 H20A 112.9(12) . .
C20 C20 H20A 108.4(12) 3_676 .
O5 C20 H20B 102.2(12) . .
C20 C20 H20B 109.9(12) 3_676 .
H20A C20 H20B 109.2(17) . .

loop_
_geom_bond_atom_site_label_1
_geom_bond_atom_site_label_2
_geom_bond_distance
_geom_bond_site_symmetry_2
V1 O2 1.6227(8) .
V1 O3 1.6300(8) .
V1 O1 1.9212(8) .
V1 N2 2.1065(9) .
V1 N1 2.1280(9) .
O1 C3 1.3279(13) .
O4 C9 1.3687(14) .
O4 H4O 0.85(2) .
O5 C20 1.321(2) .
O5 H5O 0.65(4) .
N1 C1 1.2974(13) .
N1 C14 1.4759(13) .
N2 C15 1.3390(13) .
N2 C16 1.3555(14) .
C1 C2 1.4430(15) .
C1 H8 0.944(17) .
C2 C7 1.4054(15) .
C2 C3 1.4118(14) .
C3 C4 1.4148(14) .
C4 C5 1.3985(16) .
C4 C8 1.4892(15) .
C5 C6 1.3977(18) .
C5 H5 0.940(19) .
C6 C7 1.3826(17) .
C6 H6 0.994(18) .
C7 H7 0.953(18) .
C8 C13 1.4028(15) .
C8 C9 1.4071(16) .
C9 C10 1.3967(16) .
C10 C11 1.3903(18) .
C10 H10 0.96(2) .
C11 C12 1.3868(19) .
C11 H11 0.943(18) .
C12 C13 1.3890(17) .
C12 H12 0.95(2) .
C13 H13 0.928(18) .
C14 C15 1.4928(15) .
C14 H14A 0.962(18) .
C14 H14B 0.993(17) .
C15 C19 1.3959(15) .
C16 C17 1.3797(15) .
C16 H16 0.932(17) .
C17 C18 1.3961(17) .
C17 H17 0.951(18) .
C18 C19 1.3816(17) .
C18 H18 0.99(2) .
C19 H19 0.947(18) .
C20 C20 1.517(3) 3_676
C20 H20A 1.02(2) .
C20 H20B 0.99(2) .
